data_7203228
loop_
_publ_author_name
'Choudhury, Angshuman Roy'
'Row, Tayur N. Guru'

_publ_section_title
;
 Organic fluorine as crystal engineering tool: Evidence from packing
 features in fluorine substituted isoquinolines
;
_journal_issue 3
_journal_name_full CrystEngComm
_journal_page_first 265
_journal_paper_doi 10.1039/b516670e
_journal_volume 8
_journal_year 2006
_chemical_formula_sum 'C22 H20 F N O'
_chemical_formula_weight 333.39
_chemical_name_systematic
;
?
;
_space_group_IT_number 61
_symmetry_space_group_name_Hall '-P 2ac 2ab'
_symmetry_space_group_name_H-M 'P b c a'
_atom_sites_solution_hydrogens geom
_atom_sites_solution_primary direct
_atom_sites_solution_secondary difmap
_audit_creation_method SHELXL-97
_cell_angle_alpha 90.00
_cell_angle_beta 90.00
_cell_angle_gamma 90.00
_cell_formula_units_Z 8
_cell_length_a 13.233(4)
_cell_length_b 11.129(3)
_cell_length_c 23.205(7)
_cell_measurement_temperature 100(2)
_cell_volume 3417.4(17)
_computing_structure_refinement 'SHELXL-97 (Sheldrick, 1997)'
_diffrn_ambient_temperature 100(2)
_diffrn_measured_fraction_theta_full 0.981
_diffrn_measured_fraction_theta_max 0.981
_diffrn_radiation_monochromator graphite
_diffrn_radiation_source 'fine-focus sealed tube'
_diffrn_radiation_type MoK\a
_diffrn_radiation_wavelength 0.71073
_diffrn_reflns_av_R_equivalents 0.0445
_diffrn_reflns_av_sigmaI/netI 0.0352
_diffrn_reflns_limit_h_max 16
_diffrn_reflns_limit_h_min -13
_diffrn_reflns_limit_k_max 13
_diffrn_reflns_limit_k_min -13
_diffrn_reflns_limit_l_max 28
_diffrn_reflns_limit_l_min -29
_diffrn_reflns_number 17193
_diffrn_reflns_theta_full 26.39
_diffrn_reflns_theta_max 26.39
_diffrn_reflns_theta_min 1.76
_exptl_absorpt_coefficient_mu 0.086
_exptl_absorpt_correction_T_max 0.9914
_exptl_absorpt_correction_T_min 0.9663
_exptl_crystal_density_diffrn 1.296
_exptl_crystal_density_method 'not measured'
_exptl_crystal_F_000 1408
_exptl_crystal_size_max 0.40
_exptl_crystal_size_mid 0.40
_exptl_crystal_size_min 0.10
_refine_diff_density_max 0.343
_refine_diff_density_min -0.170
_refine_diff_density_rms 0.041
_refine_ls_extinction_method none
_refine_ls_goodness_of_fit_ref 1.031
_refine_ls_hydrogen_treatment mixed
_refine_ls_matrix_type full
_refine_ls_number_parameters 306
_refine_ls_number_reflns 3432
_refine_ls_number_restraints 0
_refine_ls_restrained_S_all 1.031
_refine_ls_R_factor_all 0.0443
_refine_ls_R_factor_gt 0.0375
_refine_ls_shift/su_max 0.000
_refine_ls_shift/su_mean 0.000
_refine_ls_structure_factor_coef Fsqd
_refine_ls_weighting_details 'calc w=1/[\s^2^(Fo^2^)+(0.0396P)^2^+1.4708P] where P=(Fo^2^+2Fc^2^)/3'
_refine_ls_weighting_scheme calc
_refine_ls_wR_factor_gt 0.0902
_refine_ls_wR_factor_ref 0.0947
_reflns_number_gt 2993
_reflns_number_total 3432
_reflns_threshold_expression >2sigma(I)
_cod_data_source_file B516670E.txt
_cod_data_source_block arc3o
_cod_original_cell_volume 3417.2(18)
_cod_database_code 7203228

loop_
_symmetry_equiv_pos_as_xyz
'x, y, z'
'-x+1/2, -y, z+1/2'
'-x, y+1/2, -z+1/2'
'x+1/2, -y+1/2, -z'
'-x, -y, -z'
'x-1/2, y, -z-1/2'
'x, -y-1/2, z-1/2'
'-x-1/2, y-1/2, z'

loop_
_atom_site_label
_atom_site_type_symbol
_atom_site_fract_x
_atom_site_fract_y
_atom_site_fract_z
_atom_site_U_iso_or_equiv
_atom_site_adp_type
_atom_site_occupancy
_atom_site_symmetry_multiplicity
_atom_site_calc_flag
_atom_site_refinement_flags
_atom_site_disorder_assembly
_atom_site_disorder_group
F1 F 0.64712(6) 0.11360(7) 0.34613(4) 0.0280(2) Uani 1 1 d . . .
O1 O 0.91179(7) 0.27849(8) 0.05958(4) 0.0235(2) Uani 1 1 d . . .
C5 C 0.90384(9) 0.13174(12) 0.13257(5) 0.0174(3) Uani 1 1 d . . .
N2 N 0.81916(8) 0.01880(9) 0.29797(4) 0.0162(2) Uani 1 1 d . . .
C10 C 0.88935(9) 0.09554(11) 0.18954(5) 0.0159(3) Uani 1 1 d . . .
C9 C 0.86673(9) 0.18248(11) 0.23153(5) 0.0150(3) Uani 1 1 d . . .
C6 C 0.89559(9) 0.25277(12) 0.11693(5) 0.0173(3) Uani 1 1 d . . .
C11 C 0.94588(9) 0.17454(11) 0.33053(5) 0.0152(3) Uani 1 1 d . . .
C8 C 0.85840(9) 0.30308(12) 0.21532(5) 0.0171(3) Uani 1 1 d . . .
C18 C 0.70174(10) 0.03389(12) 0.37847(6) 0.0217(3) Uani 1 1 d . . .
C16 C 1.04394(9) 0.15303(11) 0.31041(5) 0.0161(3) Uani 1 1 d . . .
C7 C 0.87190(9) 0.33937(12) 0.15836(5) 0.0176(3) Uani 1 1 d . . .
C4 C 0.89234(10) -0.03737(11) 0.20455(6) 0.0186(3) Uani 1 1 d . . .
C1 C 0.85199(9) 0.14780(11) 0.29407(5) 0.0152(3) Uani 1 1 d . . .
C15 C 1.12696(10) 0.17428(11) 0.34584(6) 0.0188(3) Uani 1 1 d . . .
C14 C 1.11358(10) 0.21993(12) 0.40120(6) 0.0215(3) Uani 1 1 d . . .
C22 C 0.84022(10) -0.10134(12) 0.38822(6) 0.0214(3) Uani 1 1 d . . .
C12 C 0.93366(10) 0.22093(12) 0.38602(5) 0.0193(3) Uani 1 1 d . . .
C17 C 0.78903(9) -0.01609(11) 0.35435(5) 0.0178(3) Uani 1 1 d . . .
C13 C 1.01706(10) 0.24442(13) 0.42116(6) 0.0227(3) Uani 1 1 d . . .
C3 C 0.89043(10) -0.06361(11) 0.26911(5) 0.0176(3) Uani 1 1 d . . .
C19 C 0.66750(11) 0.00637(13) 0.43308(6) 0.0269(3) Uani 1 1 d . . .
C23 C 0.89438(13) 0.40078(14) 0.04185(6) 0.0292(3) Uani 1 1 d . . .
C21 C 0.80559(11) -0.13223(13) 0.44291(6) 0.0261(3) Uani 1 1 d . . .
C20 C 0.71997(11) -0.07825(14) 0.46585(6) 0.0285(3) Uani 1 1 d . . .
H1 H 0.7972(10) 0.1952(12) 0.3093(5) 0.011(3) Uiso 1 1 d . . .
H3A H 0.9591(11) -0.0577(13) 0.2852(6) 0.015(3) Uiso 1 1 d . . .
H15 H 1.1939(11) 0.1592(13) 0.3313(6) 0.017(3) Uiso 1 1 d . . .
H16 H 1.0558(11) 0.1269(13) 0.2710(6) 0.018(4) Uiso 1 1 d . . .
H4A H 0.9531(12) -0.0744(14) 0.1875(6) 0.024(4) Uiso 1 1 d . . .
H4B H 0.8328(12) -0.0752(14) 0.1867(6) 0.024(4) Uiso 1 1 d . . .
H5 H 0.9189(11) 0.0717(14) 0.1032(6) 0.024(4) Uiso 1 1 d . . .
H7 H 0.8650(11) 0.4236(14) 0.1481(6) 0.019(4) Uiso 1 1 d . . .
H23B H 0.9449(12) 0.4555(16) 0.0605(7) 0.031(4) Uiso 1 1 d . . .
H12 H 0.8671(12) 0.2369(13) 0.3999(6) 0.021(4) Uiso 1 1 d . . .
H3B H 0.8661(11) -0.1492(14) 0.2762(6) 0.020(4) Uiso 1 1 d . . .
H22 H 0.9009(12) -0.1373(13) 0.3731(6) 0.022(4) Uiso 1 1 d . . .
H13 H 1.0057(12) 0.2772(14) 0.4603(7) 0.027(4) Uiso 1 1 d . . .
H14 H 1.1731(11) 0.2355(13) 0.4252(6) 0.020(4) Uiso 1 1 d . . .
H8 H 0.8422(11) 0.3637(14) 0.2446(6) 0.023(4) Uiso 1 1 d . . .
H23A H 0.8259(13) 0.4251(15) 0.0520(7) 0.029(4) Uiso 1 1 d . . .
H23C H 0.9032(12) 0.3994(15) -0.0008(8) 0.036(5) Uiso 1 1 d . . .
H19 H 0.6046(13) 0.0439(16) 0.4462(7) 0.035(5) Uiso 1 1 d . . .
H20 H 0.6932(13) -0.1001(15) 0.5051(7) 0.037(4) Uiso 1 1 d . . .
H21 H 0.8446(13) -0.1935(15) 0.4656(7) 0.032(4) Uiso 1 1 d . . .

loop_
_atom_site_aniso_label
_atom_site_aniso_U_11
_atom_site_aniso_U_22
_atom_site_aniso_U_33
_atom_site_aniso_U_23
_atom_site_aniso_U_13
_atom_site_aniso_U_12
F1 0.0184(4) 0.0304(5) 0.0353(5) 0.0041(4) 0.0046(3) 0.0049(3)
O1 0.0315(5) 0.0202(5) 0.0188(5) 0.0026(4) 0.0018(4) 0.0014(4)
C5 0.0144(6) 0.0172(7) 0.0206(6) -0.0032(5) -0.0002(5) 0.0012(5)
N2 0.0154(5) 0.0135(5) 0.0196(5) 0.0001(4) 0.0014(4) -0.0005(4)
C10 0.0100(6) 0.0160(6) 0.0217(6) -0.0016(5) -0.0018(5) 0.0003(5)
C9 0.0104(6) 0.0151(6) 0.0194(6) -0.0011(5) -0.0029(4) -0.0008(5)
C6 0.0136(6) 0.0198(7) 0.0186(6) 0.0010(5) -0.0021(5) -0.0008(5)
C11 0.0161(6) 0.0099(6) 0.0195(6) 0.0020(4) -0.0007(5) -0.0004(5)
C8 0.0142(6) 0.0156(6) 0.0214(6) -0.0026(5) -0.0021(5) -0.0005(5)
C18 0.0185(6) 0.0204(7) 0.0263(7) 0.0000(5) -0.0008(5) -0.0037(5)
C16 0.0185(6) 0.0112(6) 0.0187(6) 0.0012(5) 0.0017(5) -0.0003(5)
C7 0.0166(6) 0.0132(6) 0.0229(6) 0.0006(5) -0.0034(5) -0.0010(5)
C4 0.0188(7) 0.0140(6) 0.0230(7) -0.0025(5) 0.0012(5) 0.0004(5)
C1 0.0126(6) 0.0130(6) 0.0201(6) -0.0013(5) 0.0012(5) 0.0011(5)
C15 0.0155(6) 0.0144(6) 0.0265(7) 0.0059(5) 0.0007(5) 0.0000(5)
C14 0.0209(7) 0.0215(7) 0.0220(6) 0.0058(5) -0.0059(5) -0.0053(5)
C22 0.0202(7) 0.0201(7) 0.0241(7) -0.0005(5) -0.0026(5) -0.0040(5)
C12 0.0171(6) 0.0195(7) 0.0213(6) -0.0005(5) 0.0032(5) -0.0012(5)
C17 0.0168(6) 0.0164(6) 0.0200(6) -0.0009(5) -0.0010(5) -0.0060(5)
C13 0.0260(7) 0.0243(7) 0.0178(6) -0.0010(5) 0.0000(5) -0.0046(6)
C3 0.0164(6) 0.0129(6) 0.0234(6) 0.0004(5) 0.0000(5) 0.0007(5)
C19 0.0233(7) 0.0284(8) 0.0290(7) -0.0059(6) 0.0060(6) -0.0090(6)
C23 0.0393(9) 0.0243(8) 0.0242(7) 0.0065(6) 0.0035(6) 0.0062(7)
C21 0.0315(8) 0.0237(8) 0.0230(7) 0.0024(5) -0.0054(6) -0.0087(6)
C20 0.0335(8) 0.0308(8) 0.0212(7) -0.0012(6) 0.0012(6) -0.0155(6)

loop_
_atom_type_symbol
_atom_type_description
_atom_type_scat_dispersion_real
_atom_type_scat_dispersion_imag
_atom_type_scat_source
C C 0.0033 0.0016 'International Tables Vol C Tables 4.2.6.8 and 6.1.1.4'
H H 0.0000 0.0000 'International Tables Vol C Tables 4.2.6.8 and 6.1.1.4'
N N 0.0061 0.0033 'International Tables Vol C Tables 4.2.6.8 and 6.1.1.4'
O O 0.0106 0.0060 'International Tables Vol C Tables 4.2.6.8 and 6.1.1.4'
F F 0.0171 0.0103 'International Tables Vol C Tables 4.2.6.8 and 6.1.1.4'

loop_
_geom_angle_atom_site_label_1
_geom_angle_atom_site_label_2
_geom_angle_atom_site_label_3
_geom_angle
_geom_angle_site_symmetry_1
_geom_angle_site_symmetry_3
_geom_angle_publ_flag
C6 O1 C23 116.57(10) . . ?
C10 C5 C6 120.87(12) . . ?
C10 C5 H5 119.5(9) . . ?
C6 C5 H5 119.6(9) . . ?
C17 N2 C3 115.27(10) . . ?
C17 N2 C1 113.43(10) . . ?
C3 N2 C1 112.43(10) . . ?
C5 C10 C9 119.17(12) . . ?
C5 C10 C4 119.64(11) . . ?
C9 C10 C4 121.10(11) . . ?
C8 C9 C10 119.41(12) . . ?
C8 C9 C1 119.50(11) . . ?
C10 C9 C1 121.09(11) . . ?
O1 C6 C7 123.80(12) . . ?
O1 C6 C5 116.00(11) . . ?
C7 C6 C5 120.20(12) . . ?
C12 C11 C16 118.55(11) . . ?
C12 C11 C1 119.15(11) . . ?
C16 C11 C1 122.30(11) . . ?
C7 C8 C9 121.56(12) . . ?
C7 C8 H8 119.0(9) . . ?
C9 C8 H8 119.4(9) . . ?
F1 C18 C19 118.29(12) . . ?
F1 C18 C17 118.33(11) . . ?
C19 C18 C17 123.38(13) . . ?
C15 C16 C11 120.36(12) . . ?
C15 C16 H16 118.6(8) . . ?
C11 C16 H16 120.9(8) . . ?
C8 C7 C6 118.79(12) . . ?
C8 C7 H7 120.0(8) . . ?
C6 C7 H7 121.3(8) . . ?
C10 C4 C3 114.24(10) . . ?
C10 C4 H4A 109.6(9) . . ?
C3 C4 H4A 109.1(9) . . ?
C10 C4 H4B 107.4(9) . . ?
C3 C4 H4B 108.5(9) . . ?
H4A C4 H4B 107.7(12) . . ?
N2 C1 C9 109.79(10) . . ?
N2 C1 C11 112.74(10) . . ?
C9 C1 C11 112.04(10) . . ?
N2 C1 H1 106.4(8) . . ?
C9 C1 H1 108.0(8) . . ?
C11 C1 H1 107.5(8) . . ?
C16 C15 C14 120.42(12) . . ?
C16 C15 H15 119.3(8) . . ?
C14 C15 H15 120.2(8) . . ?
C13 C14 C15 119.81(12) . . ?
C13 C14 H14 121.1(8) . . ?
C15 C14 H14 119.1(8) . . ?
C21 C22 C17 121.18(13) . . ?
C21 C22 H22 120.2(9) . . ?
C17 C22 H22 118.6(9) . . ?
C11 C12 C13 121.06(12) . . ?
C11 C12 H12 119.2(9) . . ?
C13 C12 H12 119.8(9) . . ?
C18 C17 C22 116.26(12) . . ?
C18 C17 N2 119.41(11) . . ?
C22 C17 N2 124.31(12) . . ?
C14 C13 C12 119.76(12) . . ?
C14 C13 H13 121.2(9) . . ?
C12 C13 H13 119.0(9) . . ?
N2 C3 C4 109.69(10) . . ?
N2 C3 H3A 112.1(8) . . ?
C4 C3 H3A 110.1(8) . . ?
N2 C3 H3B 107.8(8) . . ?
C4 C3 H3B 110.0(8) . . ?
H3A C3 H3B 107.0(11) . . ?
C18 C19 C20 119.13(14) . . ?
C18 C19 H19 118.0(10) . . ?
C20 C19 H19 122.8(10) . . ?
O1 C23 H23B 110.1(9) . . ?
O1 C23 H23A 110.0(10) . . ?
H23B C23 H23A 110.3(13) . . ?
O1 C23 H23C 104.5(10) . . ?
H23B C23 H23C 111.1(13) . . ?
H23A C23 H23C 110.7(13) . . ?
C20 C21 C22 120.74(14) . . ?
C20 C21 H21 120.8(9) . . ?
C22 C21 H21 118.4(9) . . ?
C21 C20 C19 119.27(13) . . ?
C21 C20 H20 122.0(10) . . ?
C19 C20 H20 118.7(10) . . ?

loop_
_geom_bond_atom_site_label_1
_geom_bond_atom_site_label_2
_geom_bond_distance
_geom_bond_site_symmetry_2
_geom_bond_publ_flag
F1 C18 1.3683(16) . ?
O1 C6 1.3780(15) . ?
O1 C23 1.4403(17) . ?
C5 C10 1.3952(18) . ?
C5 C6 1.3992(18) . ?
C5 H5 0.976(15) . ?
N2 C17 1.4216(16) . ?
N2 C3 1.4761(16) . ?
N2 C1 1.5026(16) . ?
C10 C9 1.4054(17) . ?
C10 C4 1.5201(18) . ?
C9 C8 1.3983(18) . ?
C9 C1 1.5141(17) . ?
C6 C7 1.3970(18) . ?
C11 C12 1.3967(18) . ?
C11 C16 1.3997(18) . ?
C11 C1 1.5323(17) . ?
C8 C7 1.3935(18) . ?
C8 H8 0.980(15) . ?
C18 C19 1.3801(19) . ?
C18 C17 1.3990(19) . ?
C16 C15 1.3924(18) . ?
C16 H16 0.973(14) . ?
C7 H7 0.971(16) . ?
C4 C3 1.5266(18) . ?
C4 H4A 0.986(16) . ?
C4 H4B 0.984(16) . ?
C1 H1 0.965(14) . ?
C15 C14 1.3927(19) . ?
C15 H15 0.962(15) . ?
C14 C13 1.386(2) . ?
C14 H14 0.980(15) . ?
C22 C21 1.3923(19) . ?
C22 C17 1.4059(19) . ?
C22 H22 0.963(15) . ?
C12 C13 1.3969(19) . ?
C12 H12 0.955(16) . ?
C13 H13 0.990(16) . ?
C3 H3A 0.984(14) . ?
C3 H3B 1.018(15) . ?
C19 C20 1.395(2) . ?
C19 H19 0.979(17) . ?
C23 H23B 1.003(17) . ?
C23 H23A 0.975(17) . ?
C23 H23C 0.997(17) . ?
C21 C20 1.389(2) . ?
C21 H21 1.005(17) . ?
C20 H20 1.007(17) . ?

loop_
_geom_torsion_atom_site_label_1
_geom_torsion_atom_site_label_2
_geom_torsion_atom_site_label_3
_geom_torsion_atom_site_label_4
_geom_torsion
_geom_torsion_site_symmetry_1
_geom_torsion_site_symmetry_2
_geom_torsion_site_symmetry_3
_geom_torsion_site_symmetry_4
_geom_torsion_publ_flag
C6 C5 C10 C9 -0.35(18) . . . . ?
C6 C5 C10 C4 176.20(11) . . . . ?
C5 C10 C9 C8 0.53(17) . . . . ?
C4 C10 C9 C8 -175.97(11) . . . . ?
C5 C10 C9 C1 -179.03(11) . . . . ?
C4 C10 C9 C1 4.47(17) . . . . ?
C23 O1 C6 C7 -5.39(18) . . . . ?
C23 O1 C6 C5 174.43(12) . . . . ?
C10 C5 C6 O1 179.74(11) . . . . ?
C10 C5 C6 C7 -0.43(19) . . . . ?
C10 C9 C8 C7 0.06(18) . . . . ?
C1 C9 C8 C7 179.63(11) . . . . ?
C12 C11 C16 C15 1.88(18) . . . . ?
C1 C11 C16 C15 -177.49(11) . . . . ?
C9 C8 C7 C6 -0.83(18) . . . . ?
O1 C6 C7 C8 -179.18(11) . . . . ?
C5 C6 C7 C8 1.01(18) . . . . ?
C5 C10 C4 C3 171.75(11) . . . . ?
C9 C10 C4 C3 -11.77(17) . . . . ?
C17 N2 C1 C9 -171.11(10) . . . . ?
C3 N2 C1 C9 55.88(13) . . . . ?
C17 N2 C1 C11 63.21(13) . . . . ?
C3 N2 C1 C11 -69.80(13) . . . . ?
C8 C9 C1 N2 155.26(11) . . . . ?
C10 C9 C1 N2 -25.18(15) . . . . ?
C8 C9 C1 C11 -78.66(14) . . . . ?
C10 C9 C1 C11 100.90(13) . . . . ?
C12 C11 C1 N2 -95.40(13) . . . . ?
C16 C11 C1 N2 83.97(14) . . . . ?
C12 C11 C1 C9 140.15(12) . . . . ?
C16 C11 C1 C9 -40.48(16) . . . . ?
C11 C16 C15 C14 -1.57(19) . . . . ?
C16 C15 C14 C13 -0.03(19) . . . . ?
C16 C11 C12 C13 -0.65(19) . . . . ?
C1 C11 C12 C13 178.75(12) . . . . ?
F1 C18 C17 C22 -177.37(11) . . . . ?
C19 C18 C17 C22 2.21(19) . . . . ?
F1 C18 C17 N2 1.19(17) . . . . ?
C19 C18 C17 N2 -179.23(12) . . . . ?
C21 C22 C17 C18 -0.72(18) . . . . ?
C21 C22 C17 N2 -179.20(12) . . . . ?
C3 N2 C17 C18 -161.36(11) . . . . ?
C1 N2 C17 C18 67.00(15) . . . . ?
C3 N2 C17 C22 17.07(17) . . . . ?
C1 N2 C17 C22 -114.56(13) . . . . ?
C15 C14 C13 C12 1.3(2) . . . . ?
C11 C12 C13 C14 -0.9(2) . . . . ?
C17 N2 C3 C4 163.44(10) . . . . ?
C1 N2 C3 C4 -64.46(13) . . . . ?
C10 C4 C3 N2 40.22(14) . . . . ?
F1 C18 C19 C20 177.52(12) . . . . ?
C17 C18 C19 C20 -2.1(2) . . . . ?
C17 C22 C21 C20 -0.9(2) . . . . ?
C22 C21 C20 C19 1.1(2) . . . . ?
C18 C19 C20 C21 0.4(2) . . . . ?
